data_2010752
loop_
_publ_author_name
'Kani, Yoshiyuki'
'Tsuchimoto, Masanobu'
'Ohba, Shigeru'
'Tokii, Tadashi'

_publ_section_title
;<i>catena</i>-Poly[[tetrakis(\m-2,2-dimethylpropionato-<i>O</i>:<i>O</i>')dicopper(II)]-\m-dioxane-<i>O</i>:<i>O</i>']
 and
 <i>catena</i>-poly[[tetrakis(\m-3,3-dimethylbutyrato-<i>O</i>:<i>O</i>')dicopper(II)]-\m-dioxane-<i>O</i>,<i>O</i>']
;
_journal_issue 3
_journal_name_full 'Acta Crystallographica Section C'
_journal_page_first e80
_journal_page_last e81
_journal_paper_doi 10.1107/S0108270100002304
_journal_volume 56
_journal_year 2000
_chemical_formula_iupac '[Cu2 (C6 H11 O2)4 (C4 H8 O2)]'
_chemical_formula_moiety 'C28 H52 Cu2 O10'
_chemical_formula_sum 'C28 H52 Cu2 O10'
_chemical_formula_weight 675.81
_space_group_IT_number 2
_symmetry_cell_setting triclinic
_symmetry_space_group_name_Hall '-P 1'
_symmetry_space_group_name_H-M 'P -1'
_cell_angle_alpha 113.300(10)
_cell_angle_beta 108.920(10)
_cell_angle_gamma 84.640(10)
_cell_formula_units_Z 1
_cell_length_a 10.0800(10)
_cell_length_b 11.308(2)
_cell_length_c 8.9520(10)
_cell_measurement_reflns_used 25
_cell_measurement_temperature 298
_cell_measurement_theta_max 15
_cell_measurement_theta_min 10
_cell_volume 885.8(2)
_computing_cell_refinement 'MSC/AFC Diffractometer Control Software'
_computing_data_collection
;
MSC/AFC Diffractometer Control Software
(Molecular Structure Corporation, 1993)
;
_computing_data_reduction 'teXsan (Molecular Structure Corporation, 1999)'
_computing_publication_material teXsan
_computing_structure_refinement teXsan
_computing_structure_solution 'SIR92 (Altomare et al., 1994)'
_diffrn_measured_fraction_theta_full .9990
_diffrn_measured_fraction_theta_max .9990
_diffrn_measurement_device_type 'Rigaku AFC-7R'
_diffrn_measurement_method \q-2\q
_diffrn_radiation_type MoK\a
_diffrn_radiation_wavelength .71073
_diffrn_reflns_av_R_equivalents .01
_diffrn_reflns_limit_h_max 14
_diffrn_reflns_limit_h_min -14
_diffrn_reflns_limit_k_max 0
_diffrn_reflns_limit_k_min -16
_diffrn_reflns_limit_l_max 13
_diffrn_reflns_limit_l_min -13
_diffrn_reflns_number 5397
_diffrn_reflns_theta_full 30.02
_diffrn_reflns_theta_max 30
_diffrn_standards_decay_% 2.4
_diffrn_standards_interval_count 150
_diffrn_standards_number 3
_exptl_absorpt_coefficient_mu 1.246
_exptl_absorpt_correction_T_max .665
_exptl_absorpt_correction_T_min .559
_exptl_absorpt_correction_type integration
_exptl_absorpt_process_details '(Coppens et al., 1965)'
_exptl_crystal_colour blue
_exptl_crystal_density_diffrn 1.267
_exptl_crystal_density_method 'not measured'
_exptl_crystal_description prism
_exptl_crystal_size_max .4
_exptl_crystal_size_mid .4
_exptl_crystal_size_min .4
_refine_diff_density_max .48
_refine_diff_density_min -.37
_refine_ls_extinction_method none
_refine_ls_goodness_of_fit_ref 1.067
_refine_ls_hydrogen_treatment noref
_refine_ls_number_parameters 181
_refine_ls_number_reflns 5155
_refine_ls_R_factor_gt .041
_refine_ls_shift/su_max .048
_refine_ls_structure_factor_coef F
_refine_ls_weighting_details 'w = 1/[\s^2^(Fo) + 0.00250|Fo|^2^]'
_refine_ls_weighting_scheme calc
_refine_ls_wR_factor_ref .075
_reflns_number_gt 3998
_reflns_number_total 5156
_reflns_threshold_expression I>2\s(I)
_cod_data_source_file qa0224.cif
_cod_data_source_block II
_cod_database_code 2010752

loop_
_symmetry_equiv_pos_as_xyz
x,y,z
-x,-y,-z

loop_
_atom_site_label
_atom_site_fract_x
_atom_site_fract_y
_atom_site_fract_z
_atom_site_U_iso_or_equiv
_atom_site_adp_type
_atom_site_occupancy
_atom_site_type_symbol
Cu1 .47683(3) -.00999(3) .12658(3) .04156(9) Uani 1.00 Cu
O1 .5023(2) .1785(2) .2370(2) .0566(5) Uani 1.00 O
O2 .5393(3) .1953(2) .0127(3) .0622(6) Uani 1.00 O
O3 .2804(2) .0087(2) .0096(3) .0573(6) Uani 1.00 O
O4 .3195(2) .0239(2) -.2138(3) .0607(6) Uani 1.00 O
O5 .4197(2) -.0394(2) .3268(2) .0483(5) Uani 1.00 O
C1 .5297(3) .2428(2) .1626(3) .0510(6) Uani 1.00 C
C2 .5544(3) .3869(3) .2578(4) .0617(8) Uani 1.00 C
C3 .7072(4) .4326(3) .3426(6) .0780(10) Uani 1.00 C
C4 .7652(8) .3744(7) .4820(10) .197(3) Uani 1.00 C
C5 .7172(5) .5773(3) .4375(6) .0880(10) Uani 1.00 C
C6 .7944(7) .3900(6) .2320(10) .169(3) Uani 1.00 C
C7 .2405(3) .0256(3) -.1286(3) .0514(6) Uani 1.00 C
C8 .0878(3) .0515(3) -.1947(4) .0604(8) Uani 1.00 C
C9 .0553(3) .1953(3) -.1346(5) .0690(10) Uani 1.00 C
C10 .1290(6) .2627(6) -.2030(10) .132(3) Uani 1.00 C
C11 .1008(5) .2567(5) .0592(7) .115(2) Uani 1.00 C
C12 -.1034(4) .2051(5) -.2042(7) .104(2) Uani 1.00 C
C13 .3809(3) .0679(3) .4551(3) .0522(7) Uani 1.00 C
C14 .5077(3) .1312(2) .6046(3) .0528(7) Uani 1.00 C
H1 .5119 .4268 .1777 .0741 Uiso 1.00 H
H2 .5096 .4142 .3451 .0741 Uiso 1.00 H
H3 .7093 .4009 .5581 .2361 Uiso 1.00 H
H4 .7613 .2821 .4283 .2361 Uiso 1.00 H
H5 .8607 .4046 .5469 .2361 Uiso 1.00 H
H6 .8125 .6043 .5072 .1052 Uiso 1.00 H
H7 .6875 .6179 .3565 .1052 Uiso 1.00 H
H8 .6578 .6018 .5090 .1052 Uiso 1.00 H
H9 .7905 .2975 .1801 .2036 Uiso 1.00 H
H10 .7610 .4237 .1437 .2036 Uiso 1.00 H
H11 .8896 .4204 .2978 .2036 Uiso 1.00 H
H12 .0592 .0155 -.3176 .0725 Uiso 1.00 H
H13 .0347 .0099 -.1563 .0725 Uiso 1.00 H
H14 .2287 .2564 -.1591 .1587 Uiso 1.00 H
H15 .0993 .2230 -.3260 .1587 Uiso 1.00 H
H16 .1059 .3519 -.1680 .1587 Uiso 1.00 H
H17 .2005 .2515 .1041 .1379 Uiso 1.00 H
H18 .0763 .3456 .0951 .1379 Uiso 1.00 H
H19 .0542 .2123 .1011 .1379 Uiso 1.00 H
H20 -.1268 .2941 -.1682 .1251 Uiso 1.00 H
H21 -.1333 .1658 -.3270 .1251 Uiso 1.00 H
H22 -.1497 .1615 -.1610 .1251 Uiso 1.00 H
H23 .3364 .1293 .4071 .0627 Uiso 1.00 H
H24 .3167 .0384 .4933 .0627 Uiso 1.00 H
H25 .4790 .2000 .6918 .0634 Uiso 1.00 H
H26 .5695 .1653 .5679 .0634 Uiso 1.00 H

loop_
_atom_site_aniso_label
_atom_site_aniso_U_11
_atom_site_aniso_U_22
_atom_site_aniso_U_33
_atom_site_aniso_U_12
_atom_site_aniso_U_13
_atom_site_aniso_U_23
Cu1 .0514(2) .0463(2) .02930(10) -.00010(10) .01480(10) .01480(10)
O1 .0700(10) .0506(10) .0481(9) -.0057(9) .0252(9) .0102(8)
O2 .092(2) .0490(10) .0478(10) -.0005(10) .0259(10) .0164(8)
O3 .0540(10) .0730(10) .0530(10) -.0003(9) .0155(8) .0324(9)
O4 .0570(10) .0850(10) .0453(9) .0089(10) .0175(8) .0303(10)
O5 .0610(10) .0556(10) .0344(7) .0045(8) .0177(7) .0214(7)
C1 .0530(10) .0460(10) .0490(10) .0020(10) .0170(10) .0119(10)
C2 .069(2) .0450(10) .068(2) .0050(10) .0290(10) .0120(10)
C3 .067(2) .048(2) .107(3) -.0050(10) .031(2) .014(2)
C4 .166(6) .114(5) .224(8) -.041(4) -.096(6) .091(5)
C5 .111(3) .051(2) .095(3) -.018(2) .044(2) .008(2)
C6 .139(5) .107(4) .228(8) -.045(4) .131(6) -.040(4)
C7 .0510(10) .0560(10) .0440(10) -.0020(10) .0104(10) .0180(10)
C8 .0460(10) .077(2) .0560(10) -.0030(10) .0090(10) .0280(10)
C9 .048(2) .075(2) .085(2) .0090(10) .0190(10) .036(2)
C10 .099(3) .117(4) .242(8) .023(3) .070(4) .123(5)
C11 .079(3) .116(4) .092(3) .032(3) .013(2) -.001(3)
C12 .056(2) .134(4) .125(4) .025(2) .017(2) .066(3)
C13 .0620(10) .0610(10) .0470(10) .0170(10) .0270(10) .0280(10)
C14 .075(2) .0460(10) .0430(10) .0070(10) .0240(10) .0205(10)

loop_
_atom_type_symbol
_atom_type_description
_atom_type_scat_dispersion_real
_atom_type_scat_dispersion_imag
_atom_type_scat_source
Cu Cu .320 1.265
;International Tables for Crystallography
(1992, Vol. C)
;
C C .003 .002
;International Tables for Crystallography
(1992, Vol. C)
;
H H .000 .000
;International Tables for Crystallography
(1992, Vol. C)
;
O O .011 .006
;International Tables for Crystallography
(1992, Vol. C)
;

loop_
_geom_angle_atom_site_label_1
_geom_angle_atom_site_label_2
_geom_angle_atom_site_label_3
_geom_angle_site_symmetry_1
_geom_angle_site_symmetry_3
_geom_angle
_geom_angle_publ_flag
Cu1 Cu1 O1 2_655 . 86.30(10) no
Cu1 Cu1 O2 2_655 2_655 84.50(10) no
Cu1 Cu1 O3 2_655 . 84.80(10) no
Cu1 Cu1 O4 2_655 2_655 85.80(10) no
Cu1 Cu1 O5 2_655 . 174.60(10) no
O1 Cu1 O2 . 2_655 170.70(10) yes
O1 Cu1 O3 . . 89.40(10) no
O1 Cu1 O4 . 2_655 89.30(10) no
O1 Cu1 O5 . . 97.40(10) no
O2 Cu1 O3 2_655 . 90.80(10) no
O2 Cu1 O4 2_655 2_655 89.10(10) no
O2 Cu1 O5 2_655 . 91.90(10) no
O3 Cu1 O4 . 2_655 170.50(10) yes
O3 Cu1 O5 . . 91.20(10) no
O4 Cu1 O5 2_655 . 98.30(10) no
Cu1 O1 C1 . . 121.1(2) no
Cu1 O2 C1 2_655 . 123.4(2) no
Cu1 O3 C7 . . 123.1(2) no
Cu1 O4 C7 2_655 . 121.5(2) no
Cu1 O5 C13 . . 119.70(10) no
Cu1 O5 C14 . 2_656 119.70(10) no
C13 O5 C14 . 2_656 111.1(2) no
O1 C1 O2 . . 124.7(2) yes
O1 C1 C2 . . 118.4(2) no
O2 C1 C2 . . 116.9(2) no
C1 C2 C3 . . 115.0(3) no
C1 C2 H1 . . 108.1 no
C1 C2 H2 . . 108.1 no
C3 C2 H1 . . 108.1 no
C3 C2 H2 . . 108.1 no
H1 C2 H2 . . 109.5 no
C2 C3 C4 . . 105.1(4) no
C2 C3 C5 . . 109.7(3) no
C2 C3 C6 . . 115.7(4) no
C4 C3 C5 . . 106.3(4) no
C4 C3 C6 . . 107.5(6) no
C5 C3 C6 . . 112.0(4) no
C3 C4 H3 . . 109.5 no
C3 C4 H4 . . 109.6 no
C3 C4 H5 . . 109.6 no
H3 C4 H4 . . 109.4 no
H3 C4 H5 . . 109.3 no
H4 C4 H5 . . 109.5 no
C3 C5 H6 . . 109.5 no
C3 C5 H7 . . 109.5 no
C3 C5 H8 . . 109.5 no
H6 C5 H7 . . 109.4 no
H6 C5 H8 . . 109.5 no
H7 C5 H8 . . 109.4 no
C3 C6 H9 . . 109.4 no
C3 C6 H10 . . 109.5 no
C3 C6 H11 . . 109.4 no
H9 C6 H10 . . 109.6 no
H9 C6 H11 . . 109.4 no
H10 C6 H11 . . 109.5 no
O3 C7 O4 . . 124.6(3) yes
O3 C7 C8 . . 117.2(2) no
O4 C7 C8 . . 118.2(2) no
C7 C8 C9 . . 114.1(2) no
C7 C8 H12 . . 108.3 no
C7 C8 H13 . . 108.3 no
C9 C8 H12 . . 108.3 no
C9 C8 H13 . . 108.3 no
H12 C8 H13 . . 109.5 no
C8 C9 C10 . . 110.0(4) no
C8 C9 C11 . . 110.1(3) no
C8 C9 C12 . . 107.7(3) no
C10 C9 C11 . . 110.4(4) no
C10 C9 C12 . . 109.8(4) no
C11 C9 C12 . . 108.9(3) no
C9 C10 H14 . . 109.4 no
C9 C10 H15 . . 109.5 no
C9 C10 H16 . . 109.4 no
H14 C10 H15 . . 109.5 no
H14 C10 H16 . . 109.4 no
H15 C10 H16 . . 109.5 no
C9 C11 H17 . . 109.5 no
C9 C11 H18 . . 109.4 no
C9 C11 H19 . . 109.5 no
H17 C11 H18 . . 109.4 no
H17 C11 H19 . . 109.6 no
H18 C11 H19 . . 109.5 no
C9 C12 H20 . . 109.5 no
C9 C12 H21 . . 109.5 no
C9 C12 H22 . . 109.4 no
H20 C12 H21 . . 109.5 no
H20 C12 H22 . . 109.4 no
H21 C12 H22 . . 109.5 no
O5 C13 C14 . . 110.6(2) no
O5 C13 H23 . . 109.2 no
O5 C13 H24 . . 109.2 no
C14 C13 H23 . . 109.2 no
C14 C13 H24 . . 109.2 no
H23 C13 H24 . . 109.5 no
O5 C14 C13 2_656 . 110.2(2) no
O5 C14 H25 2_656 . 109.3 no
O5 C14 H26 2_656 . 109.3 no
C13 C14 H25 . . 109.3 no
C13 C14 H26 . . 109.3 no
H25 C14 H26 . . 109.5 no

loop_
_geom_bond_atom_site_label_1
_geom_bond_atom_site_label_2
_geom_bond_site_symmetry_1
_geom_bond_site_symmetry_2
_geom_bond_distance
_geom_bond_publ_flag
Cu1 Cu1 . 2_655 2.5530(10) yes
Cu1 O1 . . 1.964(2) yes
Cu1 O2 . 2_655 1.959(2) yes
Cu1 O3 . . 1.953(2) yes
Cu1 O4 . 2_655 1.961(2) yes
Cu1 O5 . . 2.198(2) yes
O1 C1 . . 1.260(3) yes
O2 C1 . . 1.266(3) yes
O3 C7 . . 1.257(3) yes
O4 C7 . . 1.263(3) yes
O5 C13 . . 1.430(3) no
O5 C14 . 2_656 1.435(3) no
C1 C2 . . 1.510(4) no
C2 C3 . . 1.515(5) no
C2 H1 . . .960 no
C2 H2 . . .960 no
C3 C4 . . 1.564(8) no
C3 C5 . . 1.512(4) no
C3 C6 . . 1.450(7) no
C4 H3 . . .961 no
C4 H4 . . .960 no
C4 H5 . . .960 no
C5 H6 . . .960 no
C5 H7 . . .960 no
C5 H8 . . .960 no
C6 H9 . . .960 no
C6 H10 . . .959 no
C6 H11 . . .961 no
C7 C8 . . 1.505(4) no
C8 C9 . . 1.537(5) no
C8 H12 . . .960 no
C8 H13 . . .960 no
C9 C10 . . 1.511(6) no
C9 C11 . . 1.515(6) no
C9 C12 . . 1.528(5) no
C10 H14 . . .961 no
C10 H15 . . .959 no
C10 H16 . . .961 no
C11 H17 . . .960 no
C11 H18 . . .961 no
C11 H19 . . .959 no
C12 H20 . . .960 no
C12 H21 . . .960 no
C12 H22 . . .961 no
C13 C14 . . 1.497(4) no
C13 H23 . . .960 no
C13 H24 . . .960 no
C14 H25 . . .960 no
C14 H26 . . .960 no

loop_
_geom_contact_atom_site_label_1
_geom_contact_atom_site_label_2
_geom_contact_distance
_geom_contact_site_symmetry_2
Cu1 Cu1 2.5526(5) 2_655
O2 C14 3.341(3) 1_554
O4 C14 3.421(3) 1_554
O4 C13 3.440(3) 1_554
O5 C12 3.479(5) 2_555
